data_2012581
loop_
_publ_author_name
'Leban, Ivan'
'Golankiewicz, Bo\<zenna'
'Zeidler, Joanna'
'Giester, Gerald'
'Kobe, Jo\<ze'

_publ_section_title
;3,4-Dihydro-6-methyl-3-\b-<small>D</small>-ribofuranosyl-4,5'-cyclo-9<i>H</i>-imidazo[1,2-<i>a</i>]purin-9-one
 hydrate
;
_journal_issue 3
_journal_name_full 'Acta Crystallographica Section C'
_journal_page_first o133
_journal_page_last o135
_journal_paper_doi 10.1107/S0108270101021904
_journal_volume 58
_journal_year 2002
_chemical_formula_iupac 'C13 H13 N5 O4, H2 O'
_chemical_formula_moiety 'C13 H13 N5 O4, H2 O'
_chemical_formula_sum 'C13 H15 N5 O5'
_chemical_formula_weight 321.30
_chemical_name_common
;
4,5'-cyclowyosine.H~2~O
;
_chemical_name_systematic
;
4,5'-cyclo-3-\b-D-ribofuranosyl-
4,9-dihydro-6-methyl-9-oxoimidazo[1,2-a]purine hydrate
;
_space_group_IT_number 19
_symmetry_cell_setting orthorhombic
_symmetry_space_group_name_Hall 'P 2ac 2ab'
_symmetry_space_group_name_H-M 'P 21 21 21'
_atom_sites_solution_hydrogens geom
_atom_sites_solution_primary direct
_atom_sites_solution_secondary difmap
_audit_creation_method SHELXL-97
_cell_angle_alpha 90.00
_cell_angle_beta 90.00
_cell_angle_gamma 90.00
_cell_formula_units_Z 4
_cell_length_a 4.92110(10)
_cell_length_b 13.3792(2)
_cell_length_c 20.5881(4)
_cell_measurement_reflns_used 2371
_cell_measurement_temperature 200(2)
_cell_measurement_theta_max 25
_cell_measurement_theta_min 3
_cell_volume 1355.53(4)
_computing_cell_refinement 'DENZO and SCALEPACK (Otwinowski & Minor, 1997)'
_computing_data_collection 'KappaCCD Reference Manual (Nonius, 1998)'
_computing_data_reduction 'DENZO and SCALEPACK'
_computing_molecular_graphics 'ORTEPII (Johnson, 1971), PLATON (Spek, 1998) and ORTEP-3 (Farugia, 1999)'
_computing_publication_material SHELXL97
_computing_structure_refinement 'SHELXL97 (Sheldrick, 1997)'
_computing_structure_solution 'SHELXS97 (Sheldrick, 1997)'
_diffrn_ambient_temperature 200(2)
_diffrn_detector_area_resol_mean .055
_diffrn_measured_fraction_theta_full .971
_diffrn_measured_fraction_theta_max .971
_diffrn_measurement_device_type 'Nonius KappaCCD'
_diffrn_measurement_method
;
\w scans
;
_diffrn_radiation_monochromator graphite
_diffrn_radiation_source 'fine-focus sealed tube'
_diffrn_radiation_type MoK\a
_diffrn_radiation_wavelength .71073
_diffrn_reflns_av_R_equivalents .0138
_diffrn_reflns_av_sigmaI/netI .0247
_diffrn_reflns_limit_h_max 6
_diffrn_reflns_limit_h_min -6
_diffrn_reflns_limit_k_max 18
_diffrn_reflns_limit_k_min -18
_diffrn_reflns_limit_l_max 29
_diffrn_reflns_limit_l_min -29
_diffrn_reflns_number 3821
_diffrn_reflns_theta_full 30.49
_diffrn_reflns_theta_max 30.49
_diffrn_reflns_theta_min 1.82
_exptl_absorpt_coefficient_mu .124
_exptl_absorpt_correction_type none
_exptl_crystal_colour colourless
_exptl_crystal_density_diffrn 1.574
_exptl_crystal_density_meas 1.56(5)
_exptl_crystal_density_method 'flotation in ?'
_exptl_crystal_description plate
_exptl_crystal_F_000 672
_exptl_crystal_size_max .33
_exptl_crystal_size_mid .28
_exptl_crystal_size_min .22
_refine_diff_density_max .228
_refine_diff_density_min -.185
_refine_ls_extinction_coef .019(3)
_refine_ls_extinction_expression Fc^*^=kFc[1+0.001xFc^2^\l^3^/sin(2\q)]^-1/4^
_refine_ls_extinction_method SHELXL97
_refine_ls_goodness_of_fit_ref 1.039
_refine_ls_hydrogen_treatment mixed
_refine_ls_matrix_type full
_refine_ls_number_parameters 226
_refine_ls_number_reflns 2331
_refine_ls_number_restraints 0
_refine_ls_restrained_S_all 1.039
_refine_ls_R_factor_all .0383
_refine_ls_R_factor_gt .0343
_refine_ls_shift/su_max .001
_refine_ls_shift/su_mean .000
_refine_ls_structure_factor_coef Fsqd
_refine_ls_weighting_details 'w = 1/[\s^2^(Fo^2^)+(0.0374P)^2^+0.3423P] where P = (Fo^2^+2Fc^2^)/3'
_refine_ls_weighting_scheme calc
_refine_ls_wR_factor_gt .0780
_refine_ls_wR_factor_ref .0799
_reflns_number_gt 2157
_reflns_number_total 2331
_reflns_threshold_expression I>2\s(I)
_cod_data_source_file jz1488.cif
_cod_data_source_block I
_cod_depositor_comments
;
The following automatic conversions were performed:

'_refine_ls_weighting_scheme' value 'calc w =
1/[\s^2^(Fo^2^)+(0.0374P)^2^+0.3423P] where P = (Fo^2^+2Fc^2^)/3' was
changed to 'calc'. New tag '_refine_ls_weighting_details' was
created. The value of the new tag was set to 'w =
1/[\s^2^(Fo^2^)+(0.0374P)^2^+0.3423P] where P = (Fo^2^+2Fc^2^)/3'.

Automatic conversion script
Id: cif_fix_values 3143 2015-03-26 13:38:13Z robertas 
;
_cod_database_code 2012581
_cod_database_fobs_code 2012581

loop_
_symmetry_equiv_pos_as_xyz
'x, y, z'
'-x+1/2, -y, z+1/2'
'x+1/2, -y+1/2, -z'
'-x, y+1/2, -z+1/2'

loop_
_atom_site_label
_atom_site_fract_x
_atom_site_fract_y
_atom_site_fract_z
_atom_site_U_iso_or_equiv
_atom_site_adp_type
_atom_site_calc_flag
_atom_site_refinement_flags
_atom_site_occupancy
_atom_site_disorder_assembly
_atom_site_disorder_group
_atom_site_type_symbol
C1' .8558(4) -.08979(11) .67753(7) .0228(3) Uani d . 1 . . C
H1 .9843 -.0792 .7145 .027 Uiso calc R 1 . . H
C2' .7025(4) -.18850(11) .68628(8) .0248(3) Uani d . 1 . . C
H2 .5432 -.1812 .7161 .030 Uiso calc R 1 . . H
O2 .8908(3) -.25914(9) .70947(6) .0310(3) Uani d . 1 . . O
H20 .814(6) -.2972(19) .7430(11) .060(8) Uiso d . 1 . . H
C3' .6135(4) -.21009(11) .61550(8) .0234(3) Uani d . 1 . . C
H3 .4288 -.1814 .6075 .028 Uiso calc R 1 . . H
O3 .6184(3) -.31213(8) .59728(7) .0331(3) Uani d . 1 . . O
H30 .477(6) -.3372(19) .6136(11) .049(7) Uiso d . 1 . . H
C4' .8263(3) -.15407(11) .57456(7) .0215(3) Uani d . 1 . . C
H4 .9384 -.2044 .5506 .026 Uiso calc R 1 . . H
O4' 1.0010(2) -.10089(8) .61926(5) .0230(2) Uani d . 1 . . O
C5' .7094(3) -.08146(11) .52599(7) .0219(3) Uani d . 1 . . C
H5A .8606 -.0478 .5030 .026 Uiso calc R 1 . . H
H5B .6032 -.1192 .4933 .026 Uiso calc R 1 . . H
N1 .3945(3) .11696(10) .70705(6) .0262(3) Uani d . 1 . . N
C2 .5864(4) .05412(12) .72294(7) .0258(4) Uani d . 1 . . C
H2A .6597 .0490 .7655 .031 Uiso calc R 1 . . H
N3 .6718(3) -.00408(9) .67144(6) .0211(3) Uani d . 1 . . N
C3A .5232(3) .02707(10) .61891(7) .0180(3) Uani d . 1 . . C
N4 .5331(3) -.00497(9) .55554(6) .0188(3) Uani d . 1 . . N
C4A .3643(3) .04601(10) .51372(7) .0197(3) Uani d . 1 . . C
N5 .3514(3) .03438(9) .45054(6) .0231(3) Uani d . 1 . . N
C6 .1468(4) .09967(11) .43060(8) .0256(3) Uani d . 1 . . C
C10 .0780(5) .10951(14) .36026(8) .0355(4) Uani d . 1 . . C
H10A -.1055 .1371 .3558 .053 Uiso calc R 1 . . H
H10B .0856 .0436 .3396 .053 Uiso calc R 1 . . H
H10C .2088 .1543 .3392 .053 Uiso calc R 1 . . H
C7 .0384(4) .14886(12) .48193(8) .0269(3) Uani d . 1 . . C
H7A -.1051 .1964 .4810 .032 Uiso calc R 1 . . H
N8 .1811(3) .11534(9) .53658(6) .0218(3) Uani d . 1 . . N
C9 .1567(4) .14967(11) .60122(8) .0242(3) Uani d . 1 . . C
O1 -.0127(3) .21207(10) .61578(6) .0399(3) Uani d . 1 . . O
C9A .3520(4) .10114(10) .64129(7) .0212(3) Uani d . 1 . . C
O1W .6553(3) -.09176(10) .36276(6) .0297(3) Uani d . 1 . . O
H1W .562(6) -.0516(18) .3904(12) .054(7) Uiso d . 1 . . H
H2W .536(6) -.1379(19) .3479(12) .055(7) Uiso d . 1 . . H

loop_
_atom_site_aniso_label
_atom_site_aniso_U_11
_atom_site_aniso_U_22
_atom_site_aniso_U_33
_atom_site_aniso_U_12
_atom_site_aniso_U_13
_atom_site_aniso_U_23
C1' .0227(7) .0237(7) .0220(6) .0030(7) -.0012(7) .0030(6)
C2' .0251(8) .0206(7) .0287(7) .0040(7) .0065(7) .0065(6)
O2 .0376(7) .0276(6) .0276(5) .0104(6) .0054(6) .0108(5)
C3' .0197(7) .0168(6) .0337(7) .0001(6) .0035(7) .0026(6)
O3 .0334(7) .0178(5) .0480(7) -.0025(6) .0027(7) -.0017(5)
C4' .0189(7) .0195(6) .0260(7) .0018(6) .0022(6) -.0010(6)
O4' .0176(5) .0267(5) .0246(5) -.0011(5) .0010(5) .0023(4)
C5' .0243(8) .0213(7) .0201(6) .0031(6) .0027(6) -.0011(5)
N1 .0369(8) .0213(6) .0203(6) .0005(6) .0016(6) -.0033(5)
C2 .0364(10) .0231(7) .0179(6) -.0014(7) .0001(7) -.0019(6)
N3 .0261(7) .0185(5) .0186(5) .0010(6) -.0016(6) -.0004(4)
C3A .0209(7) .0153(6) .0178(6) -.0014(6) -.0003(6) .0006(5)
N4 .0218(6) .0178(5) .0170(5) .0026(6) -.0003(5) -.0012(4)
C4A .0207(7) .0167(6) .0216(6) -.0018(6) -.0005(6) .0014(5)
N5 .0263(7) .0219(6) .0210(6) -.0029(6) -.0028(6) .0012(5)
C6 .0278(8) .0225(7) .0266(7) -.0059(7) -.0076(7) .0043(6)
C10 .0462(11) .0324(8) .0278(8) -.0078(9) -.0143(8) .0053(7)
C7 .0268(8) .0226(7) .0314(8) -.0005(7) -.0076(7) .0080(6)
N8 .0244(7) .0173(5) .0237(6) .0017(6) -.0016(6) .0012(5)
C9 .0262(8) .0186(6) .0278(7) .0023(7) .0030(7) -.0005(6)
O1 .0442(8) .0357(6) .0399(7) .0203(7) .0019(7) -.0039(6)
C9A .0248(7) .0176(6) .0213(6) .0002(7) .0015(6) -.0014(5)
O1W .0280(6) .0333(6) .0278(6) -.0056(6) .0051(6) -.0056(5)

loop_
_atom_type_symbol
_atom_type_description
_atom_type_scat_dispersion_real
_atom_type_scat_dispersion_imag
_atom_type_scat_source
C C .0033 .0016 'International Tables Vol C Tables 4.2.6.8 and 6.1.1.4'
H H .0000 .0000 'International Tables Vol C Tables 4.2.6.8 and 6.1.1.4'
N N .0061 .0033 'International Tables Vol C Tables 4.2.6.8 and 6.1.1.4'
O O .0106 .0060 'International Tables Vol C Tables 4.2.6.8 and 6.1.1.4'

loop_
_geom_angle_atom_site_label_1
_geom_angle_atom_site_label_2
_geom_angle_atom_site_label_3
_geom_angle
O4' C1' N3 108.90(11)
O4' C1' C2' 105.06(12)
N3 C1' C2' 112.34(14)
O4' C1' H1 110.1
N3 C1' H1 110.1
C2' C1' H1 110.1
O2 C2' C1' 107.13(14)
O2 C2' C3' 112.35(12)
C1' C2' C3' 100.92(12)
O2 C2' H2 111.9
C1' C2' H2 111.9
C3' C2' H2 111.9
C2' O2 H20 110.4(17)
O3 C3' C4' 108.23(13)
O3 C3' C2' 115.09(13)
C4' C3' C2' 103.41(13)
O3 C3' H3 109.9
C4' C3' H3 109.9
C2' C3' H3 109.9
C3' O3 H30 105.3(18)
O4' C4' C5' 109.37(12)
O4' C4' C3' 107.20(12)
C5' C4' C3' 114.65(14)
O4' C4' H4 108.5
C5' C4' H4 108.5
C3' C4' H4 108.5
C1' O4' C4' 107.05(12)
N4 C5' C4' 113.47(12)
N4 C5' H5A 108.9
C4' C5' H5A 108.9
N4 C5' H5B 108.9
C4' C5' H5B 108.9
H5A C5' H5B 107.7
C2 N1 C9A 104.80(13)
N1 C2 N3 113.00(13)
N1 C2 H2A 123.5
N3 C2 H2A 123.5
C3A N3 C2 105.79(13)
C3A N3 C1' 129.39(12)
C2 N3 C1' 124.28(12)
N3 C3A N4 129.45(14)
N3 C3A C9A 106.30(12)
N4 C3A C9A 124.25(14)
C3A N4 C4A 114.68(12)
C3A N4 C5' 129.03(13)
C4A N4 C5' 116.18(12)
N5 C4A N8 112.78(14)
N5 C4A N4 126.19(14)
N8 C4A N4 121.01(12)
C4A N5 C6 104.63(14)
C7 C6 N5 111.04(14)
C7 C6 C10 128.65(17)
N5 C6 C10 120.30(15)
C6 C10 H10A 109.5
C6 C10 H10B 109.5
H10A C10 H10B 109.5
C6 C10 H10C 109.5
H10A C10 H10C 109.5
H10B C10 H10C 109.5
C6 C7 N8 105.89(14)
C6 C7 H7A 127.1
N8 C7 H7A 127.1
C4A N8 C7 105.64(13)
C4A N8 C9 126.64(13)
C7 N8 C9 127.60(14)
O1 C9 N8 120.87(15)
O1 C9 C9A 129.24(15)
N8 C9 C9A 109.89(13)
C3A C9A N1 110.10(14)
C3A C9A C9 123.12(13)
N1 C9A C9 126.75(14)
H1W O1W H2W 107(2)

loop_
_geom_bond_atom_site_label_1
_geom_bond_atom_site_label_2
_geom_bond_site_symmetry_2
_geom_bond_distance
_geom_bond_publ_flag
C1' O4' . 1.4043(19) yes
C1' N3 . 1.467(2) yes
C1' C2' . 1.532(2) yes
C1' H1 . 1.0000 ?
C2' O2 . 1.4071(19) yes
C2' C3' . 1.549(2) yes
C2' H2 . 1.0000 ?
O2 H20 . .94(3) ?
C3' O3 . 1.4161(18) yes
C3' C4' . 1.539(2) yes
C3' H3 . 1.0000 ?
O3 H30 . .84(3) ?
C4' O4' . 1.4463(19) yes
C4' C5' . 1.508(2) yes
C4' H4 . 1.0000 ?
C5' N4 . 1.4731(19) yes
C5' H5A . .9900 ?
C5' H5B . .9900 ?
N1 C2 . 1.306(2) yes
N1 C9A . 1.3862(18) yes
C2 N3 . 1.3808(19) yes
C2 H2A . .9500 ?
N3 C3A . 1.3706(19) yes
C3A N4 . 1.3742(18) yes
C3A C9A . 1.380(2) yes
N4 C4A . 1.3771(19) yes
C4A N5 . 1.3117(18) yes
C4A N8 . 1.377(2) yes
N5 C6 . 1.395(2) yes
C6 C7 . 1.355(2) yes
C6 C10 . 1.493(2) yes
C10 H10A . .9800 ?
C10 H10B . .9800 ?
C10 H10C . .9800 ?
C7 N8 . 1.400(2) yes
C7 H7A . .9500 ?
N8 C9 . 1.4128(19) yes
C9 O1 . 1.217(2) yes
C9 C9A . 1.423(2) yes
O1W H1W . .91(3) ?
O1W H2W . .91(3) ?

loop_
_geom_torsion_atom_site_label_1
_geom_torsion_atom_site_label_2
_geom_torsion_atom_site_label_3
_geom_torsion_atom_site_label_4
_geom_torsion
_geom_torsion_publ_flag
O4' C1' C2' O2 77.94(15) yes
N3 C1' C2' O2 -163.82(12) yes
O4' C1' C2' C3' -39.75(15) yes
N3 C1' C2' C3' 78.49(14) yes
O2 C2' C3' O3 29.3(2) yes
C1' C2' C3' O3 143.13(14) yes
O2 C2' C3' C4' -88.50(15) yes
C1' C2' C3' C4' 25.31(15) yes
O3 C3' C4' O4' -126.53(13) yes
C2' C3' C4' O4' -4.01(15) yes
O3 C3' C4' C5' 111.86(15) yes
C2' C3' C4' C5' -125.62(13) yes
N3 C1' O4' C4' -81.63(14) yes
C2' C1' O4' C4' 38.91(15) yes
C5' C4' O4' C1' 103.27(14) yes
C3' C4' O4' C1' -21.60(15) yes
O4' C4' C5' N4 -63.47(17) yes
C3' C4' C5' N4 56.94(18) yes
C9A N1 C2 N3 -.93(19) ?
N1 C2 N3 C3A 1.29(19) ?
N1 C2 N3 C1' -170.97(14) ?
O4' C1' N3 C3A 38.0(2) yes
C2' C1' N3 C3A -77.95(19) ?
O4' C1' N3 C2 -151.65(15) yes
C2' C1' N3 C2 92.40(18) ?
C2 N3 C3A N4 178.52(16) ?
C1' N3 C3A N4 -9.8(3) ?
C2 N3 C3A C9A -1.06(17) ?
C1' N3 C3A C9A 170.66(15) ?
N3 C3A N4 C4A -176.77(15) ?
C9A C3A N4 C4A 2.7(2) ?
N3 C3A N4 C5' -.8(3) ?
C9A C3A N4 C5' 178.76(15) ?
C4' C5' N4 C3A 20.9(2) ?
C4' C5' N4 C4A -163.17(14) ?
C3A N4 C4A N5 174.80(15) ?
C5' N4 C4A N5 -1.8(2) ?
C3A N4 C4A N8 -6.9(2) ?
C5' N4 C4A N8 176.57(14) ?
N8 C4A N5 C6 -.22(18) ?
N4 C4A N5 C6 178.22(15) ?
C4A N5 C6 C7 -.51(19) ?
C4A N5 C6 C10 178.24(16) ?
N5 C6 C7 N8 1.00(19) ?
C10 C6 C7 N8 -177.62(17) ?
N5 C4A N8 C7 .83(18) ?
N4 C4A N8 C7 -177.71(14) ?
N5 C4A N8 C9 -175.40(15) ?
N4 C4A N8 C9 6.1(2) ?
C6 C7 N8 C4A -1.07(18) ?
C6 C7 N8 C9 175.10(16) ?
C4A N8 C9 O1 179.47(16) ?
C7 N8 C9 O1 4.1(3) ?
C4A N8 C9 C9A -.4(2) ?
C7 N8 C9 C9A -175.78(15) ?
N3 C3A C9A N1 .56(18) ?
N4 C3A C9A N1 -179.05(14) ?
N3 C3A C9A C9 -177.46(15) ?
N4 C3A C9A C9 2.9(2) ?
C2 N1 C9A C3A .21(19) ?
C2 N1 C9A C9 178.14(16) ?
O1 C9 C9A C3A 176.22(17) ?
N8 C9 C9A C3A -4.0(2) ?
O1 C9 C9A N1 -1.5(3) ?
N8 C9 C9A N1 178.37(15) ?
O4' C1' N3 C2 -151.65(15) ?
O4' C1' N3 C3A 38.0(2) ?

loop_
_cod_related_entry_id
_cod_related_entry_database
_cod_related_entry_code
1 ChemSpider 21181876
